data_7244346
loop_
_publ_author_name
'Panigrahi, Dipankar'
'Mondal, Munmun'
'Gupta, Rohit'
'Mani, Ganesan'

_publ_section_title
;
 Four- and five-coordinate nickel(ii) complexes bearing new
 diphosphine--phosphonite and triphosphine--phosphite ligands: catalysts
 for N-alkylation of amines
;
_journal_issue 8
_journal_name_full 'RSC Advances'
_journal_page_first 4510
_journal_page_last 4520
_journal_paper_doi 10.1039/D1RA08961G
_journal_volume 12
_journal_year 2022
_chemical_formula_sum 'C43 H49 Cl2 F12 N2 Ni O2 P5'
_chemical_formula_weight 1138.30
_space_group_crystal_system monoclinic
_space_group_IT_number 14
_space_group_name_Hall '-P 2yn'
_space_group_name_H-M_alt 'P 1 21/n 1'
_atom_sites_solution_hydrogens geom
_audit_creation_method SHELXL-2018/3
_audit_update_record
;
2021-12-09 deposited with the CCDC.	2021-12-21 downloaded from the CCDC.
;
_cell_angle_alpha 90
_cell_angle_beta 97.139(6)
_cell_angle_gamma 90
_cell_formula_units_Z 4
_cell_length_a 11.235(2)
_cell_length_b 22.991(4)
_cell_length_c 20.206(4)
_cell_measurement_reflns_used 105309
_cell_measurement_temperature 296(2)
_cell_measurement_theta_max 24.997
_cell_measurement_theta_min 2.216
_cell_volume 5178.8(16)
_computing_molecular_graphics ortep
_computing_publication_material ciftab
_computing_structure_refinement 'SHELXL-2018/3 (Sheldrick, 2018)'
_computing_structure_solution 'SHELXT 2014/5 (Sheldrick, 2014)'
_diffrn_ambient_temperature 296(2)
_diffrn_measured_fraction_theta_full 0.996
_diffrn_measured_fraction_theta_max 0.996
_diffrn_measurement_device_type 'APEX3 D8 QUEST PHOTON-II CCD'
_diffrn_measurement_method '\w scans'
_diffrn_radiation_type MoK\a
_diffrn_radiation_wavelength 0.71073
_diffrn_reflns_av_R_equivalents 0.0911
_diffrn_reflns_av_unetI/netI 0.0489
_diffrn_reflns_Laue_measured_fraction_full 0.996
_diffrn_reflns_Laue_measured_fraction_max 0.996
_diffrn_reflns_limit_h_max 13
_diffrn_reflns_limit_h_min -13
_diffrn_reflns_limit_k_max 27
_diffrn_reflns_limit_k_min -27
_diffrn_reflns_limit_l_max 24
_diffrn_reflns_limit_l_min -24
_diffrn_reflns_number 105309
_diffrn_reflns_point_group_measured_fraction_full 0.996
_diffrn_reflns_point_group_measured_fraction_max 0.996
_diffrn_reflns_theta_full 24.997
_diffrn_reflns_theta_max 24.997
_diffrn_reflns_theta_min 2.216
_diffrn_source 'Fine focused sealed tube'
_exptl_absorpt_coefficient_mu 0.712
_exptl_absorpt_correction_T_max 0.7455
_exptl_absorpt_correction_T_min 0.6925
_exptl_absorpt_correction_type multi-scan
_exptl_absorpt_process_details
;
 SADABS 2016/2: Krause, L., Herbst-Irmer, R., Sheldrick G.M. & Stalke D.,
 J. Appl. Cryst. 48 (2015) 3-10
;
_exptl_crystal_colour orange
_exptl_crystal_density_diffrn 1.460
_exptl_crystal_description needle
_exptl_crystal_F_000 2328
_exptl_crystal_size_max 0.180
_exptl_crystal_size_mid 0.160
_exptl_crystal_size_min 0.090
_exptl_transmission_factor_max 0.7455
_exptl_transmission_factor_min 0.6925
_refine_diff_density_max 1.079
_refine_diff_density_min -0.641
_refine_diff_density_rms 0.068
_refine_ls_extinction_method none
_refine_ls_goodness_of_fit_ref 1.074
_refine_ls_hydrogen_treatment constr
_refine_ls_matrix_type full
_refine_ls_number_parameters 546
_refine_ls_number_reflns 9088
_refine_ls_number_restraints 197
_refine_ls_restrained_S_all 1.137
_refine_ls_R_factor_all 0.0943
_refine_ls_R_factor_gt 0.0658
_refine_ls_shift/su_max 0.001
_refine_ls_shift/su_mean 0.000
_refine_ls_structure_factor_coef Fsqd
_refine_ls_weighting_details 'w=1/[\s^2^(Fo^2^)+(0.1160P)^2^+3.3924P] where P=(Fo^2^+2Fc^2^)/3'
_refine_ls_weighting_scheme calc
_refine_ls_wR_factor_gt 0.1895
_refine_ls_wR_factor_ref 0.2038
_reflns_Friedel_coverage 0.000
_reflns_number_gt 6270
_reflns_number_total 9088
_reflns_threshold_expression 'I > 2\s(I)'
_cod_data_source_file d1ra08961g2.cif
_cod_data_source_block LNiCNBu2
_cod_original_sg_symbol_H-M 'P 21/n'
_cod_database_code 7244346
_shelx_shelxl_version_number 2018/3
_shelx_space_group_comment
;
The symmetry employed for this shelxl refinement is uniquely defined
by the following loop, which should always be used as a source of
symmetry information in preference to the above space-group names.
They are only intended as comments.
;
_shelx_estimated_absorpt_t_min 0.882
_shelx_estimated_absorpt_t_max 0.939

loop_
_space_group_symop_operation_xyz
'x, y, z'
'-x+1/2, y+1/2, -z+1/2'
'-x, -y, -z'
'x-1/2, -y-1/2, z-1/2'

loop_
_atom_site_label
_atom_site_type_symbol
_atom_site_fract_x
_atom_site_fract_y
_atom_site_fract_z
_atom_site_U_iso_or_equiv
_atom_site_adp_type
_atom_site_occupancy
_atom_site_site_symmetry_order
_atom_site_calc_flag
_atom_site_refinement_flags_posn
_atom_site_refinement_flags_adp
_atom_site_refinement_flags_occupancy
_atom_site_disorder_assembly
_atom_site_disorder_group
Ni1 Ni -0.00869(4) -0.25780(2) 0.58864(3) 0.04575(19) Uani 1 1 d . . . . .
P5 P 0.14415(9) -0.29086(5) 0.65226(6) 0.0504(3) Uani 1 1 d . . . . .
P4 P -0.11488(9) -0.29712(5) 0.66314(5) 0.0501(3) Uani 1 1 d . . . . .
P3 P 0.09627(10) -0.17576(4) 0.58939(6) 0.0525(3) Uani 1 1 d . . . . .
O1 O 0.1091(3) -0.31383(14) 0.72167(15) 0.0671(8) Uani 1 1 d . . . . .
O2 O 0.2445(3) -0.24253(12) 0.66935(17) 0.0668(9) Uani 1 1 d . . . . .
N2 N 0.0076(3) -0.34334(17) 0.4720(2) 0.0620(9) Uani 1 1 d . . . . .
N1 N -0.2367(4) -0.20346(17) 0.5224(2) 0.0699(11) Uani 1 1 d . . . . .
C38 C 0.0049(4) -0.31255(19) 0.5160(2) 0.0555(11) Uani 1 1 d . . . . .
C34 C -0.3563(4) -0.1816(2) 0.4954(3) 0.0801(15) Uani 1 1 d . . . . .
C33 C -0.1479(4) -0.22247(18) 0.5471(2) 0.0561(10) Uani 1 1 d . . . . .
C13 C -0.0085(4) -0.3033(2) 0.7405(2) 0.0614(11) Uani 1 1 d . . . . .
H13A H -0.008449 -0.267652 0.766150 0.074 Uiso 1 1 calc R U . . .
H13B H -0.031820 -0.335108 0.767646 0.074 Uiso 1 1 calc R U . . .
C23 C 0.3079(3) -0.09800(14) 0.4649(2) 0.0899(18) Uani 1 1 d G . . . .
H23 H 0.354195 -0.064437 0.465148 0.108 Uiso 1 1 calc R U . . .
C22 C 0.2483(3) -0.11110(13) 0.51937(18) 0.0752(14) Uani 1 1 d G . . . .
H22 H 0.254714 -0.086305 0.556006 0.090 Uiso 1 1 calc R U . . .
C21 C 0.1792(3) -0.16126(13) 0.51905(15) 0.0613(11) Uani 1 1 d G . . . .
C26 C 0.1697(3) -0.19832(13) 0.46429(18) 0.0883(17) Uani 1 1 d G . . . .
H26 H 0.123398 -0.231877 0.464076 0.106 Uiso 1 1 calc R U . . .
C25 C 0.2293(4) -0.18522(19) 0.40985(16) 0.112(2) Uani 1 1 d G . . . .
H25 H 0.222878 -0.210010 0.373218 0.134 Uiso 1 1 calc R U . . .
C24 C 0.2984(3) -0.1351(2) 0.41017(18) 0.098(2) Uani 1 1 d G . . . .
H24 H 0.338276 -0.126290 0.373753 0.117 Uiso 1 1 calc R U . . .
C39 C 0.0145(5) -0.3828(2) 0.4146(3) 0.0762(14) Uani 1 1 d . . . . .
C37 C -0.4472(5) -0.2210(3) 0.5213(3) 0.0970(18) Uani 1 1 d . . . . .
H37A H -0.439955 -0.259424 0.503731 0.146 Uiso 1 1 calc R U . . .
H37B H -0.526444 -0.206356 0.507569 0.146 Uiso 1 1 calc R U . . .
H37C H -0.433047 -0.222247 0.569134 0.146 Uiso 1 1 calc R U . . .
C20 C 0.2128(4) -0.18236(18) 0.6627(2) 0.0662(12) Uani 1 1 d . . . . .
H20A H 0.282552 -0.159258 0.655990 0.079 Uiso 1 1 calc R U . . .
H20B H 0.181790 -0.168668 0.702586 0.079 Uiso 1 1 calc R U . . .
C10 C -0.2888(3) -0.47327(11) 0.6042(2) 0.0883(17) Uani 1 1 d G . . . .
H10 H -0.327011 -0.508223 0.591911 0.106 Uiso 1 1 calc R U . . .
C11 C -0.2284(3) -0.46651(12) 0.66804(18) 0.0918(17) Uani 1 1 d G . . . .
H11 H -0.226203 -0.496932 0.698500 0.110 Uiso 1 1 calc R U . . .
C12 C -0.1713(3) -0.41427(14) 0.68637(13) 0.0766(14) Uani 1 1 d G . . . .
H12 H -0.130896 -0.409746 0.729102 0.092 Uiso 1 1 calc R U . . .
C7 C -0.1746(2) -0.36880(10) 0.64085(14) 0.0539(10) Uani 1 1 d G . . . .
C8 C -0.2350(3) -0.37556(11) 0.57699(13) 0.0666(12) Uani 1 1 d G . . . .
H8 H -0.237203 -0.345140 0.546527 0.080 Uiso 1 1 calc R U . . .
C9 C -0.2921(3) -0.42780(14) 0.55865(14) 0.0785(14) Uani 1 1 d G . . . .
H9 H -0.332511 -0.432326 0.515924 0.094 Uiso 1 1 calc R U . . .
C40 C 0.0049(9) -0.4434(3) 0.4421(4) 0.152(4) Uani 1 1 d . . . . .
H40A H 0.067961 -0.449460 0.478020 0.228 Uiso 1 1 calc R U . . .
H40B H 0.012012 -0.471298 0.407452 0.228 Uiso 1 1 calc R U . . .
H40C H -0.071407 -0.447908 0.458194 0.228 Uiso 1 1 calc R U . . .
C4 C -0.4305(3) -0.18919(19) 0.7196(2) 0.106(2) Uani 1 1 d G . . . .
H4 H -0.494377 -0.166810 0.730251 0.127 Uiso 1 1 calc R U . . .
C5 C -0.4442(2) -0.2489(2) 0.7106(2) 0.099(2) Uani 1 1 d G . . . .
H5 H -0.517303 -0.266400 0.715153 0.118 Uiso 1 1 calc R U . . .
C6 C -0.3487(3) -0.28229(13) 0.69467(19) 0.0787(14) Uani 1 1 d G . . . .
H6 H -0.357852 -0.322216 0.688614 0.094 Uiso 1 1 calc R U . . .
C1 C -0.2394(2) -0.25607(13) 0.68781(18) 0.0613(12) Uani 1 1 d G . . . .
C2 C -0.2257(3) -0.19640(14) 0.6969(2) 0.0883(17) Uani 1 1 d G . . . .
H2 H -0.152548 -0.178856 0.692270 0.106 Uiso 1 1 calc R U . . .
C3 C -0.3212(4) -0.16296(13) 0.7128(2) 0.114(2) Uani 1 1 d G . . . .
H3 H -0.311997 -0.123038 0.718809 0.137 Uiso 1 1 calc R U . . .
C35 C -0.3660(6) -0.1851(4) 0.4193(3) 0.124(3) Uani 1 1 d . . . . .
H35A H -0.347722 -0.223945 0.406299 0.186 Uiso 1 1 calc R U . . .
H35B H -0.310369 -0.158382 0.403428 0.186 Uiso 1 1 calc R U . . .
H35C H -0.446139 -0.175247 0.400390 0.186 Uiso 1 1 calc R U . . .
C41 C 0.1331(5) -0.3719(3) 0.3904(3) 0.103(2) Uani 1 1 d . . . . .
H41A H 0.136294 -0.332439 0.375095 0.154 Uiso 1 1 calc R U . . .
H41B H 0.142834 -0.397950 0.354335 0.154 Uiso 1 1 calc R U . . .
H41C H 0.196311 -0.378259 0.426198 0.154 Uiso 1 1 calc R U . . .
C17 C 0.3605(4) -0.44102(18) 0.5817(2) 0.128(3) Uani 1 1 d G . . . .
H17 H 0.404538 -0.471605 0.566949 0.154 Uiso 1 1 calc R U . . .
C18 C 0.3827(3) -0.3843(2) 0.56272(19) 0.113(2) Uani 1 1 d G . . . .
H18 H 0.441582 -0.376971 0.535288 0.136 Uiso 1 1 calc R U . . .
C19 C 0.3168(3) -0.33860(15) 0.58474(18) 0.0825(15) Uani 1 1 d G . . . .
H19 H 0.331667 -0.300666 0.572048 0.099 Uiso 1 1 calc R U . . .
C14 C 0.2288(3) -0.34958(11) 0.62573(17) 0.0608(11) Uani 1 1 d G . . . .
C15 C 0.2066(3) -0.40628(14) 0.6447(2) 0.0873(16) Uani 1 1 d G . . . .
H15 H 0.147661 -0.413626 0.672130 0.105 Uiso 1 1 calc R U . . .
C16 C 0.2724(4) -0.45200(11) 0.6227(3) 0.122(3) Uani 1 1 d G . . . .
H16 H 0.257575 -0.489932 0.635370 0.146 Uiso 1 1 calc R U . . .
C30 C -0.1229(4) -0.01166(14) 0.6182(2) 0.117(2) Uani 1 1 d G . . . .
H30 H -0.169759 0.020878 0.623863 0.141 Uiso 1 1 calc R U . . .
C31 C -0.0703(5) -0.04231(17) 0.67360(18) 0.138(3) Uani 1 1 d G . . . .
H31 H -0.082031 -0.030273 0.716255 0.166 Uiso 1 1 calc R U . . .
C32 C -0.0002(4) -0.09094(15) 0.66521(14) 0.100(2) Uani 1 1 d G . . . .
H32 H 0.034945 -0.111442 0.702245 0.119 Uiso 1 1 calc R U . . .
C27 C 0.0173(3) -0.10892(11) 0.60146(16) 0.0615(11) Uani 1 1 d G . . . .
C28 C -0.0353(3) -0.07828(14) 0.54610(14) 0.0745(14) Uani 1 1 d G . . . .
H28 H -0.023533 -0.090311 0.503448 0.089 Uiso 1 1 calc R U . . .
C29 C -0.1053(3) -0.02965(15) 0.55449(19) 0.0993(19) Uani 1 1 d G . . . .
H29 H -0.140510 -0.009141 0.517457 0.119 Uiso 1 1 calc R U . . .
C42 C -0.0882(6) -0.3658(4) 0.3625(3) 0.135(3) Uani 1 1 d . . . . .
H42A H -0.162952 -0.373070 0.379434 0.202 Uiso 1 1 calc R U . . .
H42B H -0.084509 -0.388276 0.322830 0.202 Uiso 1 1 calc R U . . .
H42C H -0.082282 -0.325166 0.352335 0.202 Uiso 1 1 calc R U . . .
C36 C -0.3634(6) -0.1191(3) 0.5194(5) 0.154(4) Uani 1 1 d . . . . .
H36A H -0.354603 -0.118460 0.567300 0.231 Uiso 1 1 calc R U . . .
H36B H -0.439664 -0.102804 0.502265 0.231 Uiso 1 1 calc R U . . .
H36C H -0.300359 -0.096682 0.503895 0.231 Uiso 1 1 calc R U . . .
P1 P -0.47845(13) -0.36698(6) 0.36612(7) 0.0761(4) Uani 1 1 d . . . . .
F6 F -0.3730(3) -0.34267(17) 0.4180(2) 0.1163(12) Uani 1 1 d . . . . .
F3 F -0.5852(4) -0.3913(2) 0.31618(19) 0.1291(14) Uani 1 1 d . . . . .
F1 F -0.4383(5) -0.32671(19) 0.3106(2) 0.1449(17) Uani 1 1 d . . . . .
F5 F -0.3944(4) -0.41535(18) 0.3432(3) 0.1461(16) Uani 1 1 d . . . . .
F4 F -0.5154(5) -0.4105(3) 0.4205(2) 0.162(2) Uani 1 1 d . . . . .
F2 F -0.5599(4) -0.3191(2) 0.3895(3) 0.183(3) Uani 1 1 d . . . . .
P2 P 0.06910(15) -0.50352(6) 0.82785(8) 0.0865(5) Uani 1 1 d DG U . . .
F11 F -0.0613(4) -0.5248(3) 0.7891(3) 0.179(4) Uani 0.573(4) 1 d DG U P A 1
F10 F 0.1152(6) -0.4886(3) 0.7556(2) 0.192(4) Uani 0.573(4) 1 d DG U P A 1
F9 F 0.1993(3) -0.4822(3) 0.8665(3) 0.167(3) Uani 0.573(4) 1 d DG U P A 1
F8 F 0.0227(6) -0.5183(3) 0.9001(2) 0.180(4) Uani 0.573(4) 1 d DG U P A 1
F12 F 0.0171(6) -0.43680(12) 0.8317(3) 0.149(3) Uani 0.573(4) 1 d DG U P A 1
F7 F 0.1209(6) -0.57008(12) 0.8240(3) 0.175(4) Uani 0.573(4) 1 d DG U P A 1
F11A F -0.0659(9) -0.4972(6) 0.8330(7) 0.179(4) Uani 0.427(4) 1 d D . P A 2
F10A F 0.0282(16) -0.5147(8) 0.7537(5) 0.192(4) Uani 0.427(4) 1 d D . P A 2
F9A F 0.1996(9) -0.5176(6) 0.8198(8) 0.167(3) Uani 0.427(4) 1 d D . P A 2
F8A F 0.0932(15) -0.4916(7) 0.9027(5) 0.180(4) Uani 0.427(4) 1 d D . P A 2
F12A F 0.0883(13) -0.4405(4) 0.8038(6) 0.149(3) Uani 0.427(4) 1 d D . P A 2
F7A F 0.0576(15) -0.5669(4) 0.8495(8) 0.175(4) Uani 0.427(4) 1 d D . P A 2
Cl1 Cl 0.0034(3) -0.09527(17) 0.25257(16) 0.2120(12) Uani 1 1 d . . . . .
Cl2 Cl -0.1033(7) -0.1765(4) 0.3372(4) 0.2120(12) Uani 0.530(5) 1 d D . P B 1
C43 C -0.1057(12) -0.0991(6) 0.3044(6) 0.2120(12) Uani 1 1 d D . . . .
H43A H -0.183524 -0.090023 0.280195 0.254 Uiso 0.530(5) 1 calc R U P B 1
H43B H -0.089221 -0.071696 0.340946 0.254 Uiso 0.530(5) 1 calc R U P B 1
H43C H -0.122872 -0.060155 0.319205 0.254 Uiso 0.470(5) 1 calc R U P B 2
H43D H -0.178528 -0.114406 0.279763 0.254 Uiso 0.470(5) 1 calc R U P B 2
Cl2A Cl -0.0670(8) -0.1401(4) 0.3697(4) 0.2120(12) Uani 0.470(5) 1 d D . P B 2

loop_
_atom_site_aniso_label
_atom_site_aniso_U_11
_atom_site_aniso_U_22
_atom_site_aniso_U_33
_atom_site_aniso_U_23
_atom_site_aniso_U_13
_atom_site_aniso_U_12
Ni1 0.0415(3) 0.0452(3) 0.0496(4) 0.0039(2) 0.0022(2) 0.0070(2)
P5 0.0396(5) 0.0495(6) 0.0609(7) 0.0113(5) 0.0018(5) 0.0060(4)
P4 0.0414(5) 0.0595(7) 0.0496(6) 0.0002(5) 0.0061(5) 0.0042(4)
P3 0.0542(6) 0.0439(6) 0.0580(7) 0.0073(5) 0.0012(5) 0.0036(4)
O1 0.0487(16) 0.091(2) 0.0601(19) 0.0211(16) 0.0008(14) 0.0128(15)
O2 0.0505(17) 0.0536(17) 0.091(2) 0.0120(16) -0.0118(16) 0.0017(13)
N2 0.067(2) 0.061(2) 0.060(2) -0.010(2) 0.0170(19) -0.0004(18)
N1 0.060(2) 0.071(2) 0.074(3) 0.006(2) -0.011(2) 0.0144(19)
C38 0.049(2) 0.057(3) 0.062(3) 0.005(2) 0.011(2) 0.0014(19)
C34 0.060(3) 0.076(3) 0.097(4) 0.012(3) -0.019(3) 0.015(2)
C33 0.058(3) 0.049(2) 0.060(3) -0.001(2) 0.002(2) 0.007(2)
C13 0.053(2) 0.078(3) 0.053(3) 0.001(2) 0.006(2) 0.000(2)
C23 0.050(3) 0.094(4) 0.128(5) 0.044(4) 0.017(3) 0.007(3)
C22 0.051(3) 0.071(3) 0.103(4) 0.021(3) 0.006(3) 0.000(2)
C21 0.047(2) 0.061(3) 0.075(3) 0.016(2) 0.005(2) 0.004(2)
C26 0.101(4) 0.091(4) 0.078(4) 0.001(3) 0.031(3) -0.021(3)
C25 0.128(6) 0.127(6) 0.088(5) 0.000(4) 0.044(4) -0.015(5)
C24 0.073(4) 0.120(5) 0.105(5) 0.048(4) 0.032(3) 0.014(3)
C39 0.083(4) 0.079(3) 0.072(3) -0.025(3) 0.028(3) -0.006(3)
C37 0.071(4) 0.118(5) 0.098(4) 0.013(4) -0.007(3) 0.010(3)
C20 0.073(3) 0.046(2) 0.074(3) 0.004(2) -0.013(2) -0.001(2)
C10 0.073(3) 0.057(3) 0.134(5) -0.003(3) 0.010(3) -0.007(2)
C11 0.108(5) 0.065(3) 0.103(5) 0.014(3) 0.011(4) -0.001(3)
C12 0.084(3) 0.068(3) 0.075(3) 0.011(3) 0.002(3) 0.002(3)
C7 0.044(2) 0.059(3) 0.059(3) 0.002(2) 0.010(2) 0.0028(18)
C8 0.059(3) 0.062(3) 0.077(3) 0.005(2) 0.001(2) -0.004(2)
C9 0.064(3) 0.072(3) 0.096(4) -0.012(3) -0.006(3) -0.006(2)
C40 0.238(10) 0.072(4) 0.165(7) -0.032(5) 0.103(7) -0.028(5)
C4 0.081(4) 0.144(6) 0.092(4) -0.036(4) 0.011(3) 0.043(4)
C5 0.054(3) 0.155(6) 0.089(4) -0.004(4) 0.018(3) 0.014(3)
C6 0.055(3) 0.097(4) 0.087(4) 0.002(3) 0.018(3) 0.010(3)
C1 0.046(2) 0.082(3) 0.056(3) -0.008(2) 0.008(2) 0.009(2)
C2 0.072(3) 0.088(4) 0.107(4) -0.036(3) 0.019(3) 0.009(3)
C3 0.104(5) 0.111(5) 0.127(6) -0.049(4) 0.015(4) 0.036(4)
C35 0.093(5) 0.180(7) 0.094(5) 0.046(5) -0.005(4) 0.018(5)
C41 0.093(4) 0.127(5) 0.094(4) -0.012(4) 0.035(3) 0.017(4)
C17 0.106(5) 0.104(5) 0.169(7) -0.047(5) -0.006(5) 0.049(4)
C18 0.085(4) 0.155(7) 0.103(5) -0.009(5) 0.024(4) 0.046(4)
C19 0.073(3) 0.096(4) 0.082(4) 0.008(3) 0.022(3) 0.022(3)
C14 0.043(2) 0.060(3) 0.077(3) 0.010(2) -0.001(2) 0.0119(18)
C15 0.072(3) 0.058(3) 0.131(5) 0.012(3) 0.012(3) 0.008(2)
C16 0.097(5) 0.063(3) 0.200(8) -0.012(4) -0.002(5) 0.023(3)
C30 0.153(6) 0.068(4) 0.137(6) 0.019(4) 0.040(5) 0.042(4)
C31 0.228(9) 0.085(5) 0.111(5) 0.002(4) 0.058(6) 0.065(5)
C32 0.147(6) 0.068(3) 0.086(4) 0.006(3) 0.023(4) 0.035(3)
C27 0.073(3) 0.041(2) 0.072(3) 0.009(2) 0.014(2) 0.0011(19)
C28 0.082(3) 0.060(3) 0.081(4) 0.016(3) 0.009(3) 0.014(2)
C29 0.104(4) 0.064(3) 0.130(6) 0.026(4) 0.020(4) 0.024(3)
C42 0.092(5) 0.218(9) 0.094(5) -0.061(5) 0.007(4) 0.004(5)
C36 0.095(5) 0.090(4) 0.256(10) -0.049(6) -0.065(6) 0.040(4)
P1 0.0782(9) 0.0799(9) 0.0691(9) 0.0031(7) 0.0052(7) 0.0040(7)
F6 0.098(2) 0.127(3) 0.116(3) -0.011(2) -0.018(2) -0.015(2)
F3 0.117(3) 0.153(4) 0.109(3) -0.017(2) -0.022(2) -0.022(3)
F1 0.204(5) 0.121(3) 0.111(3) 0.036(3) 0.028(3) -0.030(3)
F5 0.135(3) 0.101(3) 0.203(5) -0.023(3) 0.023(3) 0.031(2)
F4 0.186(4) 0.203(5) 0.094(3) 0.030(3) 0.011(3) -0.084(4)
F2 0.107(3) 0.192(5) 0.245(6) -0.110(5) 0.005(4) 0.041(3)
P2 0.1048(12) 0.0625(8) 0.0907(11) 0.0077(7) 0.0059(9) 0.0039(7)
F11 0.157(5) 0.159(8) 0.199(10) 0.016(6) -0.065(7) -0.035(5)
F10 0.237(12) 0.230(11) 0.122(5) 0.025(5) 0.078(7) 0.032(9)
F9 0.117(4) 0.142(7) 0.231(9) -0.006(5) -0.027(5) -0.013(4)
F8 0.210(11) 0.209(10) 0.131(5) 0.049(5) 0.056(6) -0.012(7)
F12 0.220(10) 0.087(3) 0.136(7) -0.005(4) 0.002(5) 0.051(4)
F7 0.226(11) 0.082(3) 0.201(8) -0.028(4) -0.037(7) 0.063(5)
F11A 0.157(5) 0.159(8) 0.199(10) 0.016(6) -0.065(7) -0.035(5)
F10A 0.237(12) 0.230(11) 0.122(5) 0.025(5) 0.078(7) 0.032(9)
F9A 0.117(4) 0.142(7) 0.231(9) -0.006(5) -0.027(5) -0.013(4)
F8A 0.210(11) 0.209(10) 0.131(5) 0.049(5) 0.056(6) -0.012(7)
F12A 0.220(10) 0.087(3) 0.136(7) -0.005(4) 0.002(5) 0.051(4)
F7A 0.226(11) 0.082(3) 0.201(8) -0.028(4) -0.037(7) 0.063(5)
Cl1 0.216(3) 0.253(3) 0.172(2) -0.061(2) 0.0439(19) 0.036(2)
Cl2 0.216(3) 0.253(3) 0.172(2) -0.061(2) 0.0439(19) 0.036(2)
C43 0.216(3) 0.253(3) 0.172(2) -0.061(2) 0.0439(19) 0.036(2)
Cl2A 0.216(3) 0.253(3) 0.172(2) -0.061(2) 0.0439(19) 0.036(2)

loop_
_atom_type_symbol
_atom_type_description
_atom_type_scat_dispersion_real
_atom_type_scat_dispersion_imag
_atom_type_scat_source
C C 0.0033 0.0016 'International Tables Vol C Tables 4.2.6.8 and 6.1.1.4'
H H 0.0000 0.0000 'International Tables Vol C Tables 4.2.6.8 and 6.1.1.4'
Cl Cl 0.1484 0.1585 'International Tables Vol C Tables 4.2.6.8 and 6.1.1.4'
F F 0.0171 0.0103 'International Tables Vol C Tables 4.2.6.8 and 6.1.1.4'
N N 0.0061 0.0033 'International Tables Vol C Tables 4.2.6.8 and 6.1.1.4'
Ni Ni 0.3393 1.1124 'International Tables Vol C Tables 4.2.6.8 and 6.1.1.4'
O O 0.0106 0.0060 'International Tables Vol C Tables 4.2.6.8 and 6.1.1.4'
P P 0.1023 0.0942 'International Tables Vol C Tables 4.2.6.8 and 6.1.1.4'

loop_
_geom_angle_atom_site_label_1
_geom_angle_atom_site_label_2
_geom_angle_atom_site_label_3
_geom_angle
_geom_angle_site_symmetry_1
_geom_angle_site_symmetry_3
_geom_angle_publ_flag
C33 Ni1 C38 94.69(18) . . ?
C33 Ni1 P5 169.79(14) . . ?
C38 Ni1 P5 95.19(13) . . ?
C33 Ni1 P3 92.74(14) . . ?
C38 Ni1 P3 117.43(13) . . ?
P5 Ni1 P3 84.98(4) . . ?
C33 Ni1 P4 89.49(14) . . ?
C38 Ni1 P4 110.17(13) . . ?
P5 Ni1 P4 84.70(4) . . ?
P3 Ni1 P4 131.95(5) . . ?
O2 P5 O1 106.67(18) . . ?
O2 P5 C14 101.85(16) . . ?
O1 P5 C14 102.38(16) . . ?
O2 P5 Ni1 112.01(11) . . ?
O1 P5 Ni1 112.12(11) . . ?
C14 P5 Ni1 120.44(13) . . ?
C1 P4 C7 105.52(15) . . ?
C1 P4 C13 104.35(19) . . ?
C7 P4 C13 108.66(19) . . ?
C1 P4 Ni1 118.20(13) . . ?
C7 P4 Ni1 114.45(11) . . ?
C13 P4 Ni1 104.94(15) . . ?
C27 P3 C21 104.87(15) . . ?
C27 P3 C20 105.74(19) . . ?
C21 P3 C20 105.0(2) . . ?
C27 P3 Ni1 116.98(12) . . ?
C21 P3 Ni1 118.13(12) . . ?
C20 P3 Ni1 104.88(15) . . ?
C13 O1 P5 120.8(3) . . ?
C20 O2 P5 119.6(3) . . ?
C38 N2 C39 178.4(5) . . ?
C33 N1 C34 174.7(5) . . ?
N2 C38 Ni1 176.6(4) . . ?
N1 C34 C37 107.0(4) . . ?
N1 C34 C36 106.6(4) . . ?
C37 C34 C36 113.1(6) . . ?
N1 C34 C35 107.5(5) . . ?
C37 C34 C35 110.5(5) . . ?
C36 C34 C35 111.8(6) . . ?
N1 C33 Ni1 176.3(4) . . ?
O1 C13 P4 107.9(3) . . ?
O1 C13 H13A 110.1 . . ?
P4 C13 H13A 110.1 . . ?
O1 C13 H13B 110.1 . . ?
P4 C13 H13B 110.1 . . ?
H13A C13 H13B 108.4 . . ?
C22 C23 C24 120.0 . . ?
C22 C23 H23 120.0 . . ?
C24 C23 H23 120.0 . . ?
C21 C22 C23 120.0 . . ?
C21 C22 H22 120.0 . . ?
C23 C22 H22 120.0 . . ?
C22 C21 C26 120.0 . . ?
C22 C21 P3 119.15(19) . . ?
C26 C21 P3 120.78(19) . . ?
C25 C26 C21 120.0 . . ?
C25 C26 H26 120.0 . . ?
C21 C26 H26 120.0 . . ?
C24 C25 C26 120.0 . . ?
C24 C25 H25 120.0 . . ?
C26 C25 H25 120.0 . . ?
C25 C24 C23 120.0 . . ?
C25 C24 H24 120.0 . . ?
C23 C24 H24 120.0 . . ?
N2 C39 C41 106.8(4) . . ?
N2 C39 C40 105.3(5) . . ?
C41 C39 C40 112.5(6) . . ?
N2 C39 C42 106.0(5) . . ?
C41 C39 C42 111.3(5) . . ?
C40 C39 C42 114.3(6) . . ?
C34 C37 H37A 109.5 . . ?
C34 C37 H37B 109.5 . . ?
H37A C37 H37B 109.5 . . ?
C34 C37 H37C 109.5 . . ?
H37A C37 H37C 109.5 . . ?
H37B C37 H37C 109.5 . . ?
O2 C20 P3 107.3(3) . . ?
O2 C20 H20A 110.3 . . ?
P3 C20 H20A 110.3 . . ?
O2 C20 H20B 110.3 . . ?
P3 C20 H20B 110.3 . . ?
H20A C20 H20B 108.5 . . ?
C11 C10 C9 120.0 . . ?
C11 C10 H10 120.0 . . ?
C9 C10 H10 120.0 . . ?
C12 C11 C10 120.0 . . ?
C12 C11 H11 120.0 . . ?
C10 C11 H11 120.0 . . ?
C7 C12 C11 120.0 . . ?
C7 C12 H12 120.0 . . ?
C11 C12 H12 120.0 . . ?
C12 C7 C8 120.0 . . ?
C12 C7 P4 122.69(17) . . ?
C8 C7 P4 117.05(17) . . ?
C7 C8 C9 120.0 . . ?
C7 C8 H8 120.0 . . ?
C9 C8 H8 120.0 . . ?
C8 C9 C10 120.0 . . ?
C8 C9 H9 120.0 . . ?
C10 C9 H9 120.0 . . ?
C39 C40 H40A 109.5 . . ?
C39 C40 H40B 109.5 . . ?
H40A C40 H40B 109.5 . . ?
C39 C40 H40C 109.5 . . ?
H40A C40 H40C 109.5 . . ?
H40B C40 H40C 109.5 . . ?
C5 C4 C3 120.0 . . ?
C5 C4 H4 120.0 . . ?
C3 C4 H4 120.0 . . ?
C6 C5 C4 120.0 . . ?
C6 C5 H5 120.0 . . ?
C4 C5 H5 120.0 . . ?
C5 C6 C1 120.0 . . ?
C5 C6 H6 120.0 . . ?
C1 C6 H6 120.0 . . ?
C2 C1 C6 120.0 . . ?
C2 C1 P4 118.32(19) . . ?
C6 C1 P4 121.61(19) . . ?
C1 C2 C3 120.0 . . ?
C1 C2 H2 120.0 . . ?
C3 C2 H2 120.0 . . ?
C2 C3 C4 120.0 . . ?
C2 C3 H3 120.0 . . ?
C4 C3 H3 120.0 . . ?
C34 C35 H35A 109.5 . . ?
C34 C35 H35B 109.5 . . ?
H35A C35 H35B 109.5 . . ?
C34 C35 H35C 109.5 . . ?
H35A C35 H35C 109.5 . . ?
H35B C35 H35C 109.5 . . ?
C39 C41 H41A 109.5 . . ?
C39 C41 H41B 109.5 . . ?
H41A C41 H41B 109.5 . . ?
C39 C41 H41C 109.5 . . ?
H41A C41 H41C 109.5 . . ?
H41B C41 H41C 109.5 . . ?
C18 C17 C16 120.0 . . ?
C18 C17 H17 120.0 . . ?
C16 C17 H17 120.0 . . ?
C19 C18 C17 120.0 . . ?
C19 C18 H18 120.0 . . ?
C17 C18 H18 120.0 . . ?
C18 C19 C14 120.0 . . ?
C18 C19 H19 120.0 . . ?
C14 C19 H19 120.0 . . ?
C15 C14 C19 120.0 . . ?
C15 C14 P5 120.6(2) . . ?
C19 C14 P5 119.3(2) . . ?
C14 C15 C16 120.0 . . ?
C14 C15 H15 120.0 . . ?
C16 C15 H15 120.0 . . ?
C15 C16 C17 120.0 . . ?
C15 C16 H16 120.0 . . ?
C17 C16 H16 120.0 . . ?
C31 C30 C29 120.0 . . ?
C31 C30 H30 120.0 . . ?
C29 C30 H30 120.0 . . ?
C30 C31 C32 120.0 . . ?
C30 C31 H31 120.0 . . ?
C32 C31 H31 120.0 . . ?
C31 C32 C27 120.0 . . ?
C31 C32 H32 120.0 . . ?
C27 C32 H32 120.0 . . ?
C32 C27 C28 120.0 . . ?
C32 C27 P3 120.45(19) . . ?
C28 C27 P3 119.30(19) . . ?
C29 C28 C27 120.0 . . ?
C29 C28 H28 120.0 . . ?
C27 C28 H28 120.0 . . ?
C28 C29 C30 120.0 . . ?
C28 C29 H29 120.0 . . ?
C30 C29 H29 120.0 . . ?
C39 C42 H42A 109.5 . . ?
C39 C42 H42B 109.5 . . ?
H42A C42 H42B 109.5 . . ?
C39 C42 H42C 109.5 . . ?
H42A C42 H42C 109.5 . . ?
H42B C42 H42C 109.5 . . ?
C34 C36 H36A 109.5 . . ?
C34 C36 H36B 109.5 . . ?
H36A C36 H36B 109.5 . . ?
C34 C36 H36C 109.5 . . ?
H36A C36 H36C 109.5 . . ?
H36B C36 H36C 109.5 . . ?
F2 P1 F1 91.9(4) . . ?
F2 P1 F5 179.2(3) . . ?
F1 P1 F5 88.2(3) . . ?
F2 P1 F3 91.0(3) . . ?
F1 P1 F3 90.9(3) . . ?
F5 P1 F3 89.8(3) . . ?
F2 P1 F4 91.2(4) . . ?
F1 P1 F4 176.9(3) . . ?
F5 P1 F4 88.7(3) . . ?
F3 P1 F4 88.6(2) . . ?
F2 P1 F6 88.2(2) . . ?
F1 P1 F6 90.4(2) . . ?
F5 P1 F6 91.0(2) . . ?
F3 P1 F6 178.5(2) . . ?
F4 P1 F6 90.1(2) . . ?
F8A P2 F9A 95.1(8) . . ?
F8A P2 F7A 84.1(8) . . ?
F9A P2 F7A 86.9(8) . . ?
F8A P2 F10A 172.8(9) . . ?
F9A P2 F10A 92.0(8) . . ?
F7A P2 F10A 95.5(9) . . ?
F8A P2 F11A 88.3(8) . . ?
F9A P2 F11A 172.8(7) . . ?
F7A P2 F11A 87.2(8) . . ?
F10A P2 F11A 84.5(8) . . ?
F8A P2 F12A 97.4(7) . . ?
F9A P2 F12A 89.5(7) . . ?
F7A P2 F12A 176.2(8) . . ?
F10A P2 F12A 83.5(8) . . ?
F11A P2 F12A 96.3(7) . . ?
F7 P2 F10 90.0 . . ?
F7 P2 F8 90.1 . . ?
F10 P2 F8 179.8 . . ?
F7 P2 F9 90.1 . . ?
F10 P2 F9 90.0 . . ?
F8 P2 F9 90.1 . . ?
F7 P2 F12 180.0 . . ?
F10 P2 F12 90.0 . . ?
F8 P2 F12 89.9 . . ?
F9 P2 F12 89.9 . . ?
F7 P2 F11 90.0 . . ?
F10 P2 F11 90.0 . . ?
F8 P2 F11 89.9 . . ?
F9 P2 F11 179.9 . . ?
F12 P2 F11 90.0 . . ?
Cl2A C43 Cl1 112.6(8) . . ?
Cl1 C43 Cl2 106.3(7) . . ?
Cl1 C43 H43A 110.5 . . ?
Cl2 C43 H43A 110.5 . . ?
Cl1 C43 H43B 110.5 . . ?
Cl2 C43 H43B 110.5 . . ?
H43A C43 H43B 108.7 . . ?
Cl2A C43 H43C 109.1 . . ?
Cl1 C43 H43C 109.1 . . ?
Cl2A C43 H43D 109.1 . . ?
Cl1 C43 H43D 109.1 . . ?
H43C C43 H43D 107.8 . . ?

loop_
_geom_bond_atom_site_label_1
_geom_bond_atom_site_label_2
_geom_bond_distance
_geom_bond_site_symmetry_2
_geom_bond_publ_flag
Ni1 C33 1.866(4) . ?
Ni1 C38 1.955(5) . ?
Ni1 P5 2.1518(11) . ?
Ni1 P3 2.2234(12) . ?
Ni1 P4 2.2255(12) . ?
P5 O2 1.590(3) . ?
P5 O1 1.593(3) . ?
P5 C14 1.772(3) . ?
P4 C1 1.808(2) . ?
P4 C7 1.815(2) . ?
P4 C13 1.851(4) . ?
P3 C27 1.806(2) . ?
P3 C21 1.824(3) . ?
P3 C20 1.857(4) . ?
O1 C13 1.439(5) . ?
O2 C20 1.431(5) . ?
N2 C38 1.139(5) . ?
N2 C39 1.482(6) . ?
N1 C33 1.146(5) . ?
N1 C34 1.475(6) . ?
C34 C37 1.506(8) . ?
C34 C36 1.521(8) . ?
C34 C35 1.531(9) . ?
C13 H13A 0.9700 . ?
C13 H13B 0.9700 . ?
C23 C22 1.3900 . ?
C23 C24 1.3900 . ?
C23 H23 0.9300 . ?
C22 C21 1.3900 . ?
C22 H22 0.9300 . ?
C21 C26 1.3900 . ?
C26 C25 1.3900 . ?
C26 H26 0.9300 . ?
C25 C24 1.3900 . ?
C25 H25 0.9300 . ?
C24 H24 0.9300 . ?
C39 C41 1.496(7) . ?
C39 C40 1.509(9) . ?
C39 C42 1.513(9) . ?
C37 H37A 0.9600 . ?
C37 H37B 0.9600 . ?
C37 H37C 0.9600 . ?
C20 H20A 0.9700 . ?
C20 H20B 0.9700 . ?
C10 C11 1.3900 . ?
C10 C9 1.3900 . ?
C10 H10 0.9300 . ?
C11 C12 1.3900 . ?
C11 H11 0.9300 . ?
C12 C7 1.3900 . ?
C12 H12 0.9300 . ?
C7 C8 1.3900 . ?
C8 C9 1.3900 . ?
C8 H8 0.9300 . ?
C9 H9 0.9300 . ?
C40 H40A 0.9600 . ?
C40 H40B 0.9600 . ?
C40 H40C 0.9600 . ?
C4 C5 1.3900 . ?
C4 C3 1.3900 . ?
C4 H4 0.9300 . ?
C5 C6 1.3900 . ?
C5 H5 0.9300 . ?
C6 C1 1.3900 . ?
C6 H6 0.9300 . ?
C1 C2 1.3900 . ?
C2 C3 1.3900 . ?
C2 H2 0.9300 . ?
C3 H3 0.9300 . ?
C35 H35A 0.9600 . ?
C35 H35B 0.9600 . ?
C35 H35C 0.9600 . ?
C41 H41A 0.9600 . ?
C41 H41B 0.9600 . ?
C41 H41C 0.9600 . ?
C17 C18 1.3900 . ?
C17 C16 1.3900 . ?
C17 H17 0.9300 . ?
C18 C19 1.3900 . ?
C18 H18 0.9300 . ?
C19 C14 1.3900 . ?
C19 H19 0.9300 . ?
C14 C15 1.3900 . ?
C15 C16 1.3900 . ?
C15 H15 0.9300 . ?
C16 H16 0.9300 . ?
C30 C31 1.3900 . ?
C30 C29 1.3900 . ?
C30 H30 0.9300 . ?
C31 C32 1.3900 . ?
C31 H31 0.9300 . ?
C32 C27 1.3900 . ?
C32 H32 0.9300 . ?
C27 C28 1.3900 . ?
C28 C29 1.3900 . ?
C28 H28 0.9300 . ?
C29 H29 0.9300 . ?
C42 H42A 0.9600 . ?
C42 H42B 0.9600 . ?
C42 H42C 0.9600 . ?
C36 H36A 0.9600 . ?
C36 H36B 0.9600 . ?
C36 H36C 0.9600 . ?
P1 F2 1.543(4) . ?
P1 F1 1.564(4) . ?
P1 F5 1.566(4) . ?
P1 F3 1.571(4) . ?
P1 F4 1.579(4) . ?
P1 F6 1.583(4) . ?
P2 F8A 1.528(11) . ?
P2 F9A 1.529(10) . ?
P2 F7A 1.531(10) . ?
P2 F10A 1.534(11) . ?
P2 F11A 1.540(11) . ?
P2 F12A 1.552(9) . ?
P2 F7 1.6426 . ?
P2 F10 1.6443 . ?
P2 F8 1.6449 . ?
P2 F9 1.6452 . ?
P2 F12 1.6464 . ?
P2 F11 1.6471 . ?
Cl1 C43 1.710(12) . ?
Cl2 C43 1.898(15) . ?
C43 Cl2A 1.637(14) . ?
C43 H43A 0.9700 . ?
C43 H43B 0.9700 . ?
C43 H43C 0.9700 . ?
C43 H43D 0.9700 . ?

loop_
_geom_torsion_atom_site_label_1
_geom_torsion_atom_site_label_2
_geom_torsion_atom_site_label_3
_geom_torsion_atom_site_label_4
_geom_torsion
_geom_torsion_site_symmetry_1
_geom_torsion_site_symmetry_2
_geom_torsion_site_symmetry_3
_geom_torsion_site_symmetry_4
_geom_torsion_publ_flag
O2 P5 O1 C13 113.5(3) . . . . ?
C14 P5 O1 C13 -140.0(3) . . . . ?
Ni1 P5 O1 C13 -9.5(4) . . . . ?
O1 P5 O2 C20 -102.2(4) . . . . ?
C14 P5 O2 C20 150.9(3) . . . . ?
Ni1 P5 O2 C20 20.8(4) . . . . ?
P5 O1 C13 P4 28.0(4) . . . . ?
C1 P4 C13 O1 -157.4(3) . . . . ?
C7 P4 C13 O1 90.4(3) . . . . ?
Ni1 P4 C13 O1 -32.4(3) . . . . ?
C24 C23 C22 C21 0.0 . . . . ?
C23 C22 C21 C26 0.0 . . . . ?
C23 C22 C21 P3 -177.2(2) . . . . ?
C27 P3 C21 C22 49.5(2) . . . . ?
C20 P3 C21 C22 -61.7(2) . . . . ?
Ni1 P3 C21 C22 -178.09(15) . . . . ?
C27 P3 C21 C26 -127.6(2) . . . . ?
C20 P3 C21 C26 121.2(2) . . . . ?
Ni1 P3 C21 C26 4.8(2) . . . . ?
C22 C21 C26 C25 0.0 . . . . ?
P3 C21 C26 C25 177.1(2) . . . . ?
C21 C26 C25 C24 0.0 . . . . ?
C26 C25 C24 C23 0.0 . . . . ?
C22 C23 C24 C25 0.0 . . . . ?
P5 O2 C20 P3 -35.8(5) . . . . ?
C27 P3 C20 O2 157.7(3) . . . . ?
C21 P3 C20 O2 -91.7(3) . . . . ?
Ni1 P3 C20 O2 33.4(4) . . . . ?
C9 C10 C11 C12 0.0 . . . . ?
C10 C11 C12 C7 0.0 . . . . ?
C11 C12 C7 C8 0.0 . . . . ?
C11 C12 C7 P4 174.0(2) . . . . ?
C1 P4 C7 C12 -91.7(2) . . . . ?
C13 P4 C7 C12 19.8(2) . . . . ?
Ni1 P4 C7 C12 136.66(16) . . . . ?
C1 P4 C7 C8 82.5(2) . . . . ?
C13 P4 C7 C8 -166.1(2) . . . . ?
Ni1 P4 C7 C8 -49.21(19) . . . . ?
C12 C7 C8 C9 0.0 . . . . ?
P4 C7 C8 C9 -174.3(2) . . . . ?
C7 C8 C9 C10 0.0 . . . . ?
C11 C10 C9 C8 0.0 . . . . ?
C3 C4 C5 C6 0.0 . . . . ?
C4 C5 C6 C1 0.0 . . . . ?
C5 C6 C1 C2 0.0 . . . . ?
C5 C6 C1 P4 -176.9(3) . . . . ?
C7 P4 C1 C2 -169.3(2) . . . . ?
C13 P4 C1 C2 76.3(3) . . . . ?
Ni1 P4 C1 C2 -39.8(2) . . . . ?
C7 P4 C1 C6 7.6(3) . . . . ?
C13 P4 C1 C6 -106.8(3) . . . . ?
Ni1 P4 C1 C6 137.16(19) . . . . ?
C6 C1 C2 C3 0.0 . . . . ?
P4 C1 C2 C3 177.0(3) . . . . ?
C1 C2 C3 C4 0.0 . . . . ?
C5 C4 C3 C2 0.0 . . . . ?
C16 C17 C18 C19 0.0 . . . . ?
C17 C18 C19 C14 0.0 . . . . ?
C18 C19 C14 C15 0.0 . . . . ?
C18 C19 C14 P5 -179.0(3) . . . . ?
O2 P5 C14 C15 139.2(2) . . . . ?
O1 P5 C14 C15 28.9(3) . . . . ?
Ni1 P5 C14 C15 -96.2(2) . . . . ?
O2 P5 C14 C19 -41.8(3) . . . . ?
O1 P5 C14 C19 -152.0(2) . . . . ?
Ni1 P5 C14 C19 82.8(2) . . . . ?
C19 C14 C15 C16 0.0 . . . . ?
P5 C14 C15 C16 179.0(3) . . . . ?
C14 C15 C16 C17 0.0 . . . . ?
C18 C17 C16 C15 0.0 . . . . ?
C29 C30 C31 C32 0.0 . . . . ?
C30 C31 C32 C27 0.0 . . . . ?
C31 C32 C27 C28 0.0 . . . . ?
C31 C32 C27 P3 -174.2(3) . . . . ?
C21 P3 C27 C32 -145.0(2) . . . . ?
C20 P3 C27 C32 -34.3(3) . . . . ?
Ni1 P3 C27 C32 82.0(2) . . . . ?
C21 P3 C27 C28 40.8(3) . . . . ?
C20 P3 C27 C28 151.4(3) . . . . ?
Ni1 P3 C27 C28 -92.3(2) . . . . ?
C32 C27 C28 C29 0.0 . . . . ?
P3 C27 C28 C29 174.3(3) . . . . ?
C27 C28 C29 C30 0.0 . . . . ?
C31 C30 C29 C28 0.0 . . . . ?
